data_9005092
loop_
_publ_author_name
'Bonazzi, P.'
'Garbarino, C.'
'Menchetti, S.'

_publ_section_title
;
 Crystal chemistry of piemontites: REE-bearing
 piemontite from Monte Brugiana, Alpi Apuane, Italy
 Sample: BR2H
;
_journal_name_full 'European Journal of Mineralogy'
_journal_page_first 23
_journal_page_last 33
_journal_volume 4
_journal_year 1992
_chemical_compound_source 'Monte Brugiana, Alpi Apuane, Italy'
_chemical_formula_sum
;Al1.88 Ca1.73 Ce0.02 Fe0.51 H La0.02 Mg0.01 Mn0.81 Nd0.01 O13 Pr0.002 Si2.97
 Sr0.04
;
_chemical_name_mineral Piemontite
_space_group_IT_number 11
_symmetry_space_group_name_Hall '-P 2yb'
_symmetry_space_group_name_H-M 'P 1 21/m 1'
_cell_angle_alpha 90
_cell_angle_beta 115.35
_cell_angle_gamma 90
_cell_length_a 8.845
_cell_length_b 5.668
_cell_length_c 10.152
_cell_formula_units_Z 2
_cell_volume 459.947
_database_code_amcsd 0006437
_exptl_crystal_density_diffrn 3.585
_cod_original_formula_sum 'Ca1.73 Mn.81 Sr.04 La.02 Ce.02 Pr.002 Nd.01 Al1.88 Mg.01 Fe.51 Si2.97 O13 H'
_cod_database_code 9005092

loop_
_space_group_symop_operation_xyz
x,y,z
x,1/2-y,z
-x,1/2+y,-z
-x,-y,-z

loop_
_atom_site_label
_atom_site_fract_x
_atom_site_fract_y
_atom_site_fract_z
_atom_site_occupancy
_atom_site_U_iso_or_equiv
CaA1 0.75500 0.75000 0.15110 0.86500 0.01030
MnA1 0.75500 0.75000 0.15110 0.20250 0.01030
CaA2 0.59850 0.75000 0.42540 0.86500 0.01350
SrA2 0.59850 0.75000 0.42540 0.04000 0.01350
LaA2 0.59850 0.75000 0.42540 0.02000 0.01350
CeA2 0.59850 0.75000 0.42540 0.02000 0.01350
PrA2 0.59850 0.75000 0.42540 0.00200 0.01350
NdA2 0.59850 0.75000 0.42540 0.01000 0.01350
AlM1 0.00000 0.00000 0.00000 0.62660 0.00690
MgM1 0.00000 0.00000 0.00000 0.00330 0.00690
MnM1 0.00000 0.00000 0.00000 0.20250 0.00690
FeM1 0.00000 0.00000 0.00000 0.17000 0.00690
AlM2 0.00000 0.00000 0.50000 0.62660 0.00570
MgM2 0.00000 0.00000 0.50000 0.00330 0.00570
MnM2 0.00000 0.00000 0.50000 0.20250 0.00570
FeM2 0.00000 0.00000 0.50000 0.17000 0.00570
AlM3 0.29770 0.25000 0.22260 0.62660 0.00710
MgM3 0.29770 0.25000 0.22260 0.00330 0.00710
MnM3 0.29770 0.25000 0.22260 0.20250 0.00710
FeM3 0.29770 0.25000 0.22260 0.17000 0.00710
Si1 0.34240 0.75000 0.04620 0.99000 0.00600
Si2 0.68650 0.25000 0.27330 0.99000 0.00630
Si3 0.18660 0.75000 0.32000 0.99000 0.00530
O1 0.23470 0.99250 0.03680 1.00000 0.01000
O2 0.30750 0.98030 0.35580 1.00000 0.00850
O3 0.79970 0.01600 0.33410 1.00000 0.01050
O4 0.05820 0.25000 0.13090 1.00000 0.00680
O5 0.04270 0.75000 0.14750 1.00000 0.00820
O6 0.07350 0.75000 0.41250 1.00000 0.00780
O7 0.51560 0.75000 0.18310 1.00000 0.01130
O8 0.53130 0.25000 0.31540 1.00000 0.01200
O9 0.61660 0.25000 0.09610 1.00000 0.01530
O10 0.08900 0.25000 0.43470 1.00000 0.00740
H 0.06900 0.25000 0.35700 1.00000 0.02000

loop_
_cod_related_entry_id
_cod_related_entry_database
_cod_related_entry_code
1 AMCSD 0006437
